data_2223910
loop_
_publ_author_name
'Loughrey, Bradley T.'
'Nadin, Kevin'
'Williams, Michael L.'
'Healy, Peter C.'

_publ_section_title
;
 (\h^6^-Benzophenone)(\h^5^-pentamethylcyclopentadienyl)ruthenium(II)
 tetraphenylborate
;
_journal_coeditor_code LH2927
_journal_issue 11
_journal_name_full 'Acta Crystallographica Section E'
_journal_page_first m1486
_journal_paper_doi 10.1107/S1600536809042731
_journal_volume 65
_journal_year 2009
_chemical_formula_iupac 'C23 H25 O Ru +, C24 H20 B -'
_chemical_formula_moiety '[Ru (C10 H15) (C13 H10 O)] (C24 H20 B)'
_chemical_formula_sum 'C47 H45 B O Ru'
_chemical_formula_weight 737.71
_chemical_name_systematic
;
(\h^6^-Benzophenone)(\h^5^-pentamethylcyclopentadienyl)ruthenium(II)
tetraphenylborate
;
_space_group_IT_number 14
_symmetry_cell_setting monoclinic
_symmetry_space_group_name_Hall '-P 2yn'
_symmetry_space_group_name_H-M 'P 1 21/n 1'
_atom_sites_solution_hydrogens geom
_atom_sites_solution_primary direct
_atom_sites_solution_secondary difmap
_cell_angle_alpha 90
_cell_angle_beta 91.250(6)
_cell_angle_gamma 90
_cell_formula_units_Z 4
_cell_length_a 11.6754(8)
_cell_length_b 20.5730(12)
_cell_length_c 15.6245(9)
_cell_measurement_reflns_used 10435
_cell_measurement_temperature 296.0(10)
_cell_measurement_theta_max 32.7685
_cell_measurement_theta_min 2.7962
_cell_volume 3752.1(4)
_computing_cell_refinement 'CrysAlis RED (Oxford Diffraction, 2007)'
_computing_data_collection 'CrysAlis CCD (Oxford Diffraction, 2007)'
_computing_data_reduction 'CrysAlis RED (Oxford Diffraction, 2007)'
_computing_molecular_graphics 'ORTEP-3 for Windows (Farrugia, 1997)'
_computing_publication_material 'PLATON (Spek, 2009)'
_computing_structure_refinement 'SHELXL97 (Sheldrick, 2008)'
_computing_structure_solution 'SIR-97 (Altomare <i>et al.</i>,  1999)'
_diffrn_ambient_temperature 296.0(10)
_diffrn_detector_area_resol_mean 16.0774
_diffrn_measured_fraction_theta_full 0.998
_diffrn_measured_fraction_theta_max 0.998
_diffrn_measurement_device_type 'Oxford-Diffraction GEMINI S Ultra'
_diffrn_measurement_method '\w and \f'
_diffrn_radiation_monochromator graphite
_diffrn_radiation_source 'Enhance (Mo) X-ray Source'
_diffrn_radiation_type MoK\a
_diffrn_radiation_wavelength 0.71070
_diffrn_reflns_av_R_equivalents 0.0447
_diffrn_reflns_av_sigmaI/netI 0.0373
_diffrn_reflns_limit_h_max 15
_diffrn_reflns_limit_h_min -15
_diffrn_reflns_limit_k_max 26
_diffrn_reflns_limit_k_min -26
_diffrn_reflns_limit_l_max 20
_diffrn_reflns_limit_l_min -20
_diffrn_reflns_number 34346
_diffrn_reflns_reduction_process
;
;
_diffrn_reflns_theta_full 27.50
_diffrn_reflns_theta_max 27.50
_diffrn_reflns_theta_min 2.79
_diffrn_standards_decay_% 0
_diffrn_standards_number 0
_exptl_absorpt_coefficient_mu 0.453
_exptl_absorpt_correction_T_max 0.943
_exptl_absorpt_correction_T_min 0.876
_exptl_absorpt_correction_type multi-scan
_exptl_absorpt_process_details
;
(CrysAlis RED; Oxford Diffraction, 2007)
;
_exptl_crystal_colour colourless
_exptl_crystal_density_diffrn 1.306
_exptl_crystal_density_method 'not measured'
_exptl_crystal_description prism
_exptl_crystal_F_000 1536
_exptl_crystal_size_max 0.300
_exptl_crystal_size_mid 0.270
_exptl_crystal_size_min 0.130
_refine_diff_density_max 1.006
_refine_diff_density_min -0.309
_refine_ls_extinction_method none
_refine_ls_goodness_of_fit_ref 1.020
_refine_ls_hydrogen_treatment constr
_refine_ls_matrix_type full
_refine_ls_number_parameters 451
_refine_ls_number_reflns 8604
_refine_ls_number_restraints 0
_refine_ls_restrained_S_all 1.020
_refine_ls_R_factor_all 0.0573
_refine_ls_R_factor_gt 0.0377
_refine_ls_shift/su_max 0.001
_refine_ls_shift/su_mean 0.000
_refine_ls_structure_factor_coef Fsqd
_refine_ls_weighting_details 'calc w=1/[\s^2^(Fo^2^)+(0.0688P)^2^]         where P=(Fo^2^+2Fc^2^)/3'
_refine_ls_weighting_scheme calc
_refine_ls_wR_factor_gt 0.1047
_refine_ls_wR_factor_ref 0.1102
_reflns_number_gt 6521
_reflns_number_total 8604
_reflns_threshold_expression I>2\s(I)
_cod_data_source_file lh2927.cif
_cod_data_source_block I
_cod_depositor_comments
;
The following automatic conversions were performed:
'_symmetry_cell_setting' value 'Monoclinic' changed to 'monoclinic'
according to '/home/saulius/struct/CIF-dictionaries/cif_core.dic'
dictionary named 'cif_core.dic' version 2.4.1 from 2010-06-29.

Automatic conversion script
Id: cif_fix_enum 1527 2010-12-29 10:47:43Z saulius 

The following automatic conversions were performed:

'_symmetry_cell_setting' value 'Monoclinic' changed to 'monoclinic'
according to /home/saulius/struct/CIF-dictionaries/cif_core.dic
dictionary named 'cif_core.dic' version 2.4.1 from 2010-06-29.

Automatic conversion script
Id: cif_fix_values 1715 2011-07-08 13:25:40Z adriana 
;
_cod_original_sg_symbol_H-M 'P 21/n'
_cod_database_code 2223910
_cod_database_fobs_code 2223910

loop_
_symmetry_equiv_pos_site_id
_symmetry_equiv_pos_as_xyz
1 x,y,z
2 1/2-x,1/2+y,1/2-z
3 -x,-y,-z
4 1/2+x,1/2-y,1/2+z

loop_
_atom_site_aniso_label
_atom_site_aniso_U_11
_atom_site_aniso_U_22
_atom_site_aniso_U_33
_atom_site_aniso_U_12
_atom_site_aniso_U_13
_atom_site_aniso_U_23
Ru 0.03380(10) 0.03370(10) 0.02980(10) 0.00320(10) 0.00290(10) 0.00220(10)
O1 0.0451(13) 0.0924(19) 0.0891(18) 0.0093(12) -0.0040(12) -0.0270(15)
C1 0.0593(18) 0.0520(17) 0.0337(14) -0.0123(14) 0.0128(12) 0.0010(13)
C2 0.0361(14) 0.0651(19) 0.0339(14) 0.0090(13) 0.0056(11) 0.0071(13)
C3 0.0474(15) 0.0443(15) 0.0349(14) 0.0137(12) 0.0059(11) -0.0021(12)
C4 0.0428(15) 0.0570(18) 0.0328(14) 0.0118(12) -0.0013(11) -0.0044(12)
C5 0.0566(17) 0.0473(16) 0.0333(14) 0.0146(13) 0.0086(12) 0.0062(12)
C6 0.119(3) 0.085(3) 0.066(2) -0.055(3) 0.030(2) -0.005(2)
C7 0.0366(17) 0.160(4) 0.064(2) 0.026(2) 0.0057(15) 0.015(3)
C8 0.105(3) 0.049(2) 0.075(3) 0.0209(19) 0.013(2) -0.0080(18)
C9 0.0530(19) 0.109(3) 0.063(2) 0.005(2) -0.0130(16) -0.024(2)
C10 0.111(3) 0.066(2) 0.066(2) 0.047(2) 0.015(2) 0.0216(19)
C11 0.0431(14) 0.0490(16) 0.0293(13) 0.0056(12) 0.0019(10) -0.0009(12)
C12 0.0578(17) 0.0505(16) 0.0347(14) 0.0099(14) 0.0022(12) 0.0079(13)
C13 0.072(2) 0.0474(17) 0.0444(16) -0.0005(15) 0.0111(15) 0.0149(14)
C14 0.0547(18) 0.0590(19) 0.0501(17) -0.0141(15) 0.0158(14) 0.0024(15)
C15 0.0344(14) 0.0686(19) 0.0420(15) 0.0026(13) 0.0103(12) -0.0019(14)
C16 0.0430(15) 0.0456(15) 0.0348(13) 0.0078(12) 0.0053(11) -0.0050(12)
C17 0.0451(16) 0.070(2) 0.0345(14) 0.0059(14) 0.0006(11) -0.0029(14)
C18 0.0523(17) 0.0608(19) 0.0410(16) 0.0005(14) -0.0067(13) -0.0061(14)
C19 0.0588(19) 0.071(2) 0.0386(16) 0.0002(16) -0.0046(13) -0.0105(15)
C20 0.076(2) 0.090(3) 0.056(2) 0.017(2) -0.0111(18) -0.025(2)
C21 0.098(3) 0.064(2) 0.094(3) 0.011(2) -0.029(3) -0.025(2)
C22 0.085(3) 0.072(3) 0.134(4) -0.017(2) -0.011(3) -0.011(3)
C23 0.062(2) 0.083(3) 0.082(3) -0.0110(19) -0.0005(19) -0.010(2)
C24 0.0333(12) 0.0270(11) 0.0369(13) 0.0009(9) 0.0030(10) -0.0010(10)
C25 0.0373(14) 0.0398(14) 0.0433(15) 0.0013(11) 0.0005(11) 0.0030(12)
C26 0.0327(14) 0.0466(16) 0.075(2) 0.0001(12) 0.0008(13) 0.0017(15)
C27 0.0414(15) 0.0422(15) 0.068(2) -0.0007(12) 0.0202(14) 0.0022(14)
C28 0.0553(17) 0.0404(15) 0.0463(16) 0.0010(12) 0.0190(13) 0.0019(13)
C29 0.0401(14) 0.0387(14) 0.0372(14) -0.0024(11) 0.0049(11) 0.0012(11)
C30 0.0372(13) 0.0360(13) 0.0326(13) 0.0028(10) 0.0041(10) 0.0002(11)
C31 0.0379(15) 0.0430(16) 0.072(2) 0.0001(12) -0.0039(13) 0.0034(15)
C32 0.0373(16) 0.066(2) 0.099(3) 0.0059(15) -0.0105(17) -0.002(2)
C33 0.057(2) 0.062(2) 0.073(2) 0.0272(17) -0.0106(16) 0.0002(18)
C34 0.067(2) 0.0384(15) 0.061(2) 0.0130(14) 0.0057(15) 0.0039(14)
C35 0.0447(15) 0.0371(14) 0.0520(17) 0.0013(11) 0.0023(12) 0.0009(12)
C36 0.0355(12) 0.0326(12) 0.0350(13) -0.0090(10) 0.0059(10) 0.0001(10)
C37 0.0435(15) 0.0517(16) 0.0434(15) -0.0060(12) 0.0102(12) -0.0063(13)
C38 0.062(2) 0.079(2) 0.0492(18) -0.0113(17) 0.0230(16) -0.0165(17)
C39 0.070(2) 0.096(3) 0.0317(15) -0.026(2) 0.0119(15) -0.0050(17)
C40 0.0614(19) 0.068(2) 0.0391(15) -0.0120(15) -0.0020(14) 0.0152(15)
C41 0.0514(16) 0.0464(16) 0.0362(14) -0.0020(12) 0.0033(12) 0.0040(12)
C42 0.0266(11) 0.0339(12) 0.0362(13) 0.0017(9) -0.0016(9) 0.0018(10)
C43 0.0401(14) 0.0414(14) 0.0398(14) 0.0044(11) -0.0008(11) -0.0036(12)
C44 0.0418(15) 0.0509(17) 0.0588(19) 0.0074(13) -0.0048(13) -0.0185(15)
C45 0.0464(16) 0.0359(15) 0.085(2) -0.0020(13) -0.0142(16) -0.0098(16)
C46 0.0550(18) 0.0428(16) 0.069(2) -0.0151(14) -0.0025(15) 0.0080(16)
C47 0.0513(16) 0.0435(15) 0.0456(16) -0.0110(12) 0.0045(12) 0.0013(13)
B 0.0320(14) 0.0307(14) 0.0338(14) 0.0008(10) 0.0034(11) 0.0024(11)

loop_
_atom_site_type_symbol
_atom_site_label
_atom_site_fract_x
_atom_site_fract_y
_atom_site_fract_z
_atom_site_U_iso_or_equiv
_atom_site_thermal_displace_type
_atom_site_calc_flag
_atom_site_refinement_flags
_atom_site_occupancy
Ru Ru 0.84997(2) -0.098020(10) 0.201840(10) 0.03240(10) Uani . . 1.000
O O1 1.08769(19) -0.03654(13) 0.34508(17) 0.0756(10) Uani . . 1.000
C C1 0.9535(3) -0.04791(15) 0.10949(17) 0.0482(9) Uani . . 1.000
C C2 0.9916(2) -0.11426(15) 0.11576(17) 0.0450(9) Uani . . 1.000
C C3 0.8987(2) -0.15534(13) 0.09019(17) 0.0421(8) Uani . . 1.000
C C4 0.8045(2) -0.11479(15) 0.06727(17) 0.0442(9) Uani . . 1.000
C C5 0.8379(3) -0.04852(14) 0.07874(17) 0.0456(9) Uani . . 1.000
C C6 1.0233(4) 0.0116(2) 0.1288(3) 0.0896(16) Uani . . 1.000
C C7 1.1100(3) -0.1364(3) 0.1403(2) 0.0868(16) Uani . . 1.000
C C8 0.8996(4) -0.22797(17) 0.0844(3) 0.0762(16) Uani . . 1.000
C C9 0.6913(3) -0.1390(2) 0.0327(2) 0.0752(14) Uani . . 1.000
C C10 0.7649(4) 0.01049(19) 0.0591(3) 0.0808(14) Uani . . 1.000
C C11 0.8908(2) -0.05747(14) 0.33131(16) 0.0405(8) Uani . . 1.000
C C12 0.9067(3) -0.12651(15) 0.33336(18) 0.0477(9) Uani . . 1.000
C C13 0.8181(3) -0.16832(15) 0.3068(2) 0.0545(10) Uani . . 1.000
C C14 0.7132(3) -0.14249(16) 0.2773(2) 0.0544(10) Uani . . 1.000
C C15 0.6951(2) -0.07452(16) 0.27371(18) 0.0482(9) Uani . . 1.000
C C16 0.7850(2) -0.03171(13) 0.30091(17) 0.0411(8) Uani . . 1.000
C C17 0.9926(2) -0.01548(16) 0.35571(18) 0.0499(10) Uani . . 1.000
C C18 0.9745(3) 0.05050(16) 0.39330(19) 0.0515(10) Uani . . 1.000
C C19 0.8771(3) 0.06664(18) 0.43805(19) 0.0562(11) Uani . . 1.000
C C20 0.8658(3) 0.1280(2) 0.4726(2) 0.0742(14) Uani . . 1.000
C C21 0.9517(4) 0.1732(2) 0.4637(3) 0.0858(16) Uani . . 1.000
C C22 1.0469(4) 0.1575(2) 0.4208(4) 0.0972(19) Uani . . 1.000
C C23 1.0602(3) 0.0966(2) 0.3852(3) 0.0757(16) Uani . . 1.000
C C24 0.5831(2) 0.14110(11) 0.20605(16) 0.0324(7) Uani . . 1.000
C C25 0.6876(2) 0.14672(13) 0.25259(18) 0.0401(8) Uani . . 1.000
C C26 0.7888(2) 0.16572(14) 0.2137(2) 0.0514(10) Uani . . 1.000
C C27 0.7897(2) 0.18102(14) 0.1282(2) 0.0503(10) Uani . . 1.000
C C28 0.6898(3) 0.17746(14) 0.08089(19) 0.0471(9) Uani . . 1.000
C C29 0.5894(2) 0.15813(13) 0.11926(17) 0.0386(8) Uani . . 1.000
C C30 0.3553(2) 0.15999(12) 0.20889(15) 0.0352(8) Uani . . 1.000
C C31 0.2454(2) 0.13611(14) 0.1953(2) 0.0510(10) Uani . . 1.000
C C32 0.1541(3) 0.17538(18) 0.1707(3) 0.0676(13) Uani . . 1.000
C C33 0.1688(3) 0.24065(17) 0.1575(2) 0.0642(12) Uani . . 1.000
C C34 0.2755(3) 0.26668(14) 0.1697(2) 0.0554(11) Uani . . 1.000
C C35 0.3669(2) 0.22688(13) 0.19460(19) 0.0446(9) Uani . . 1.000
C C36 0.4634(2) 0.12033(12) 0.35293(16) 0.0343(7) Uani . . 1.000
C C37 0.3847(2) 0.15666(14) 0.39862(18) 0.0461(9) Uani . . 1.000
C C38 0.3842(3) 0.15708(18) 0.4883(2) 0.0631(11) Uani . . 1.000
C C39 0.4635(3) 0.1221(2) 0.53473(19) 0.0657(13) Uani . . 1.000
C C40 0.5417(3) 0.08492(17) 0.4927(2) 0.0562(10) Uani . . 1.000
C C41 0.5402(2) 0.08402(14) 0.40433(18) 0.0446(9) Uani . . 1.000
C C42 0.43975(19) 0.03810(12) 0.22098(16) 0.0323(7) Uani . . 1.000
C C43 0.4613(2) 0.01326(13) 0.13928(17) 0.0405(8) Uani . . 1.000
C C44 0.4402(2) -0.05134(15) 0.1166(2) 0.0506(10) Uani . . 1.000
C C45 0.3970(3) -0.09398(14) 0.1757(2) 0.0560(10) Uani . . 1.000
C C46 0.3724(3) -0.07151(16) 0.2559(2) 0.0557(10) Uani . . 1.000
C C47 0.3925(2) -0.00675(14) 0.27752(19) 0.0468(9) Uani . . 1.000
B B 0.4619(2) 0.11538(13) 0.24744(18) 0.0321(8) Uani . . 1.000
H H6A 0.98700 0.04960 0.10410 0.1040 Uiso . . 1.000
H H6B 1.03270 0.01840 0.18850 0.1040 Uiso . . 1.000
H H6C 1.09810 0.00830 0.10420 0.1040 Uiso . . 1.000
H H7A 1.11990 -0.13960 0.20060 0.1000 Uiso . . 1.000
H H7B 1.16660 -0.10750 0.11850 0.1000 Uiso . . 1.000
H H7C 1.12480 -0.17910 0.11620 0.1000 Uiso . . 1.000
H H8A 0.96550 -0.24330 0.05630 0.0890 Uiso . . 1.000
H H8B 0.83270 -0.24290 0.05240 0.0890 Uiso . . 1.000
H H8C 0.89710 -0.24700 0.14020 0.0890 Uiso . . 1.000
H H9A 0.64100 -0.14870 0.07890 0.0890 Uiso . . 1.000
H H9B 0.65450 -0.10670 -0.00270 0.0890 Uiso . . 1.000
H H9C 0.70060 -0.17750 -0.00030 0.0890 Uiso . . 1.000
H H10A 0.80590 0.04130 0.02630 0.1000 Uiso . . 1.000
H H10B 0.69730 -0.00220 0.02620 0.1000 Uiso . . 1.000
H H10C 0.74040 0.03050 0.11050 0.1000 Uiso . . 1.000
H H12 0.97920 -0.14420 0.35250 0.0580 Uiso . . 1.000
H H13 0.82930 -0.21460 0.30860 0.0650 Uiso . . 1.000
H H14 0.65290 -0.17200 0.25940 0.0670 Uiso . . 1.000
H H15 0.62300 -0.05710 0.25340 0.0580 Uiso . . 1.000
H H16 0.77370 0.01430 0.29840 0.0500 Uiso . . 1.000
H H19 0.81830 0.03540 0.44490 0.0680 Uiso . . 1.000
H H20 0.79890 0.13870 0.50360 0.0880 Uiso . . 1.000
H H21 0.94270 0.21560 0.48740 0.1040 Uiso . . 1.000
H H22 1.10700 0.18930 0.41450 0.1160 Uiso . . 1.000
H H23 1.12850 0.08600 0.35620 0.0910 Uiso . . 1.000
H H25 0.68910 0.13690 0.31130 0.0480 Uiso . . 1.000
H H26 0.85790 0.16800 0.24770 0.0610 Uiso . . 1.000
H H27 0.85940 0.19390 0.10250 0.0630 Uiso . . 1.000
H H28 0.68950 0.18850 0.02210 0.0570 Uiso . . 1.000
H H29 0.52110 0.15650 0.08510 0.0470 Uiso . . 1.000
H H31 0.23240 0.09060 0.20300 0.0620 Uiso . . 1.000
H H32 0.07990 0.15690 0.16170 0.0840 Uiso . . 1.000
H H33 0.10560 0.26750 0.14090 0.0770 Uiso . . 1.000
H H34 0.28790 0.31180 0.16050 0.0670 Uiso . . 1.000
H H35 0.44020 0.24600 0.20200 0.0530 Uiso . . 1.000
H H37 0.32830 0.18130 0.36800 0.0560 Uiso . . 1.000
H H38 0.32950 0.18220 0.51690 0.0770 Uiso . . 1.000
H H39 0.46360 0.12380 0.59520 0.0800 Uiso . . 1.000
H H40 0.59630 0.05990 0.52460 0.0680 Uiso . . 1.000
H H41 0.59420 0.05720 0.37610 0.0540 Uiso . . 1.000
H H43 0.49270 0.04110 0.09770 0.0470 Uiso . . 1.000
H H44 0.45330 -0.06550 0.06030 0.0590 Uiso . . 1.000
H H45 0.38460 -0.13820 0.16090 0.0680 Uiso . . 1.000
H H46 0.34270 -0.10060 0.29630 0.0690 Uiso . . 1.000
H H47 0.37360 0.00730 0.33310 0.0570 Uiso . . 1.000

loop_
_atom_type_symbol
_atom_type_description
_atom_type_scat_dispersion_real
_atom_type_scat_dispersion_imag
_atom_type_scat_source
Ru Ru -1.2594 0.8363 'International Tables Vol C Tables 4.2.6.8 and 6.1.1.4'
O O 0.0106 0.0060 'International Tables Vol C Tables 4.2.6.8 and 6.1.1.4'
B B 0.0013 0.0007 'International Tables Vol C Tables 4.2.6.8 and 6.1.1.4'
H H 0.0000 0.0000 'International Tables Vol C Tables 4.2.6.8 and 6.1.1.4'
C C 0.0033 0.0016 'International Tables Vol C Tables 4.2.6.8 and 6.1.1.4'

loop_
_geom_angle_atom_site_label_1
_geom_angle_atom_site_label_2
_geom_angle_atom_site_label_3
_geom_angle_site_symmetry_1
_geom_angle_site_symmetry_2
_geom_angle_site_symmetry_3
_geom_angle
_geom_angle_publ_flag
C1 Ru C2 . . . 38.67(12) no
C1 Ru C3 . . . 64.34(10) no
C1 Ru C4 . . . 63.96(11) no
C1 Ru C5 . . . 38.25(13) no
C1 Ru C11 . . . 108.37(10) no
C1 Ru C12 . . . 125.61(12) no
C1 Ru C13 . . . 155.02(13) no
C1 Ru C14 . . . 167.46(12) no
C1 Ru C15 . . . 135.40(12) no
C1 Ru C16 . . . 112.23(10) no
C2 Ru C3 . . . 38.06(10) no
C2 Ru C4 . . . 63.49(9) no
C2 Ru C5 . . . 64.03(11) no
C2 Ru C11 . . . 117.84(9) no
C2 Ru C12 . . . 108.37(11) no
C2 Ru C13 . . . 119.78(12) no
C2 Ru C14 . . . 146.56(12) no
C2 Ru C15 . . . 172.00(10) no
C2 Ru C16 . . . 143.45(10) no
C3 Ru C4 . . . 37.87(10) no
C3 Ru C5 . . . 63.99(10) no
C3 Ru C11 . . . 150.40(9) no
C3 Ru C12 . . . 121.10(11) no
C3 Ru C13 . . . 106.72(11) no
C3 Ru C14 . . . 113.97(11) no
C3 Ru C15 . . . 138.96(10) no
C3 Ru C16 . . . 171.48(10) no
C4 Ru C5 . . . 38.22(11) no
C4 Ru C11 . . . 167.09(11) no
C4 Ru C12 . . . 155.35(11) no
C4 Ru C13 . . . 124.47(11) no
C4 Ru C14 . . . 106.59(11) no
C4 Ru C15 . . . 109.90(9) no
C4 Ru C16 . . . 133.76(10) no
C5 Ru C11 . . . 129.39(11) no
C5 Ru C12 . . . 162.06(12) no
C5 Ru C13 . . . 161.18(12) no
C5 Ru C14 . . . 129.25(13) no
C5 Ru C15 . . . 108.03(12) no
C5 Ru C16 . . . 108.26(10) no
C11 Ru C12 . . . 37.53(11) no
C11 Ru C13 . . . 67.07(11) no
C11 Ru C14 . . . 79.23(11) no
C11 Ru C15 . . . 67.49(9) no
C11 Ru C16 . . . 37.21(9) no
C12 Ru C13 . . . 36.73(12) no
C12 Ru C14 . . . 66.49(12) no
C12 Ru C15 . . . 79.52(11) no
C12 Ru C16 . . . 67.38(11) no
C13 Ru C14 . . . 36.96(13) no
C13 Ru C15 . . . 67.32(12) no
C13 Ru C16 . . . 79.60(11) no
C14 Ru C15 . . . 37.46(12) no
C14 Ru C16 . . . 67.53(11) no
C15 Ru C16 . . . 37.76(10) no
Ru C1 C2 . . . 71.27(16) no
Ru C1 C5 . . . 71.42(17) no
Ru C1 C6 . . . 124.4(2) no
C2 C1 C5 . . . 107.7(3) no
C2 C1 C6 . . . 126.6(3) no
C5 C1 C6 . . . 125.7(3) no
Ru C2 C1 . . . 70.06(16) no
Ru C2 C3 . . . 71.40(14) no
Ru C2 C7 . . . 126.7(2) no
C1 C2 C3 . . . 108.1(2) no
C1 C2 C7 . . . 126.1(3) no
C3 C2 C7 . . . 125.7(3) no
Ru C3 C2 . . . 70.55(15) no
Ru C3 C4 . . . 70.82(15) no
Ru C3 C8 . . . 126.0(2) no
C2 C3 C4 . . . 107.6(2) no
C2 C3 C8 . . . 127.1(3) no
C4 C3 C8 . . . 125.3(3) no
Ru C4 C3 . . . 71.31(15) no
Ru C4 C5 . . . 70.64(15) no
Ru C4 C9 . . . 126.30(19) no
C3 C4 C5 . . . 108.7(2) no
C3 C4 C9 . . . 124.5(3) no
C5 C4 C9 . . . 126.7(3) no
Ru C5 C1 . . . 70.33(16) no
Ru C5 C4 . . . 71.14(15) no
Ru C5 C10 . . . 125.5(2) no
C1 C5 C4 . . . 107.8(3) no
C1 C5 C10 . . . 126.0(3) no
C4 C5 C10 . . . 126.2(3) no
Ru C11 C12 . . . 71.00(16) no
Ru C11 C16 . . . 70.62(15) no
Ru C11 C17 . . . 126.44(17) no
C12 C11 C16 . . . 119.3(2) no
C12 C11 C17 . . . 117.4(2) no
C16 C11 C17 . . . 123.1(3) no
Ru C12 C11 . . . 71.47(16) no
Ru C12 C13 . . . 71.64(18) no
C11 C12 C13 . . . 120.5(3) no
Ru C13 C12 . . . 71.63(18) no
Ru C13 C14 . . . 70.76(18) no
C12 C13 C14 . . . 119.9(3) no
Ru C14 C13 . . . 72.28(19) no
Ru C14 C15 . . . 71.22(17) no
C13 C14 C15 . . . 121.0(3) no
Ru C15 C14 . . . 71.33(18) no
Ru C15 C16 . . . 71.39(14) no
C14 C15 C16 . . . 119.3(2) no
Ru C16 C11 . . . 72.17(15) no
Ru C16 C15 . . . 70.86(15) no
C11 C16 C15 . . . 119.9(2) no
O1 C17 C11 . . . 118.7(3) no
O1 C17 C18 . . . 121.2(3) no
C11 C17 C18 . . . 120.0(2) no
C17 C18 C19 . . . 122.6(3) no
C17 C18 C23 . . . 118.5(3) no
C19 C18 C23 . . . 118.9(3) no
C18 C19 C20 . . . 120.1(3) no
C19 C20 C21 . . . 120.1(3) no
C20 C21 C22 . . . 119.9(4) no
C21 C22 C23 . . . 121.2(4) no
C18 C23 C22 . . . 119.8(4) no
C1 C6 H6A . . . 110.00 no
C1 C6 H6B . . . 112.00 no
C1 C6 H6C . . . 111.00 no
H6A C6 H6B . . . 108.00 no
H6A C6 H6C . . . 107.00 no
H6B C6 H6C . . . 108.00 no
C2 C7 H7A . . . 112.00 no
C2 C7 H7B . . . 111.00 no
C2 C7 H7C . . . 110.00 no
H7A C7 H7B . . . 109.00 no
H7A C7 H7C . . . 108.00 no
H7B C7 H7C . . . 107.00 no
C3 C8 H8A . . . 112.00 no
C3 C8 H8B . . . 110.00 no
C3 C8 H8C . . . 111.00 no
H8A C8 H8B . . . 108.00 no
H8A C8 H8C . . . 109.00 no
H8B C8 H8C . . . 107.00 no
C4 C9 H9A . . . 110.00 no
C4 C9 H9B . . . 111.00 no
C4 C9 H9C . . . 111.00 no
H9A C9 H9B . . . 108.00 no
H9A C9 H9C . . . 108.00 no
H9B C9 H9C . . . 109.00 no
C5 C10 H10A . . . 111.00 no
C5 C10 H10B . . . 110.00 no
C5 C10 H10C . . . 111.00 no
H10A C10 H10B . . . 108.00 no
H10A C10 H10C . . . 109.00 no
H10B C10 H10C . . . 108.00 no
Ru C12 H12 . . . 129.00 no
C11 C12 H12 . . . 120.00 no
C13 C12 H12 . . . 120.00 no
Ru C13 H13 . . . 130.00 no
C12 C13 H13 . . . 120.00 no
C14 C13 H13 . . . 120.00 no
Ru C14 H14 . . . 130.00 no
C13 C14 H14 . . . 119.00 no
C15 C14 H14 . . . 120.00 no
Ru C15 H15 . . . 129.00 no
C14 C15 H15 . . . 121.00 no
C16 C15 H15 . . . 120.00 no
Ru C16 H16 . . . 129.00 no
C11 C16 H16 . . . 120.00 no
C15 C16 H16 . . . 120.00 no
C18 C19 H19 . . . 120.00 no
C20 C19 H19 . . . 120.00 no
C19 C20 H20 . . . 120.00 no
C21 C20 H20 . . . 120.00 no
C20 C21 H21 . . . 119.00 no
C22 C21 H21 . . . 121.00 no
C21 C22 H22 . . . 120.00 no
C23 C22 H22 . . . 119.00 no
C18 C23 H23 . . . 120.00 no
C22 C23 H23 . . . 120.00 no
C25 C24 C29 . . . 114.5(2) no
C25 C24 B . . . 124.2(2) no
C29 C24 B . . . 121.4(2) no
C24 C25 C26 . . . 121.9(3) no
C25 C26 C27 . . . 120.8(2) no
C26 C27 C28 . . . 119.3(2) no
C27 C28 C29 . . . 120.0(3) no
C24 C29 C28 . . . 123.5(2) no
C31 C30 C35 . . . 114.6(2) no
C31 C30 B . . . 123.2(2) no
C35 C30 B . . . 122.0(2) no
C30 C31 C32 . . . 122.7(3) no
C31 C32 C33 . . . 121.0(3) no
C32 C33 C34 . . . 118.7(3) no
C33 C34 C35 . . . 120.0(3) no
C30 C35 C34 . . . 123.1(2) no
C37 C36 C41 . . . 114.3(2) no
C37 C36 B . . . 123.5(2) no
C41 C36 B . . . 122.0(2) no
C36 C37 C38 . . . 122.2(3) no
C37 C38 C39 . . . 120.6(3) no
C38 C39 C40 . . . 119.3(3) no
C39 C40 C41 . . . 119.5(3) no
C36 C41 C40 . . . 123.9(3) no
C43 C42 C47 . . . 114.5(2) no
C43 C42 B . . . 123.0(2) no
C47 C42 B . . . 122.4(2) no
C42 C43 C44 . . . 122.9(2) no
C43 C44 C45 . . . 120.1(3) no
C44 C45 C46 . . . 119.0(3) no
C45 C46 C47 . . . 120.4(3) no
C42 C47 C46 . . . 123.0(3) no
C26 C25 H25 . . . 119.00 no
C24 C25 H25 . . . 119.00 no
C25 C26 H26 . . . 119.00 no
C27 C26 H26 . . . 120.00 no
C28 C27 H27 . . . 121.00 no
C26 C27 H27 . . . 120.00 no
C27 C28 H28 . . . 120.00 no
C29 C28 H28 . . . 120.00 no
C24 C29 H29 . . . 118.00 no
C28 C29 H29 . . . 118.00 no
C32 C31 H31 . . . 119.00 no
C30 C31 H31 . . . 118.00 no
C31 C32 H32 . . . 120.00 no
C33 C32 H32 . . . 119.00 no
C32 C33 H33 . . . 121.00 no
C34 C33 H33 . . . 121.00 no
C35 C34 H34 . . . 120.00 no
C33 C34 H34 . . . 120.00 no
C30 C35 H35 . . . 119.00 no
C34 C35 H35 . . . 118.00 no
C36 C37 H37 . . . 119.00 no
C38 C37 H37 . . . 119.00 no
C39 C38 H38 . . . 120.00 no
C37 C38 H38 . . . 120.00 no
C38 C39 H39 . . . 120.00 no
C40 C39 H39 . . . 121.00 no
C41 C40 H40 . . . 121.00 no
C39 C40 H40 . . . 120.00 no
C36 C41 H41 . . . 118.00 no
C40 C41 H41 . . . 118.00 no
C42 C43 H43 . . . 119.00 no
C44 C43 H43 . . . 118.00 no
C45 C44 H44 . . . 120.00 no
C43 C44 H44 . . . 120.00 no
C44 C45 H45 . . . 120.00 no
C46 C45 H45 . . . 121.00 no
C45 C46 H46 . . . 119.00 no
C47 C46 H46 . . . 121.00 no
C46 C47 H47 . . . 118.00 no
C42 C47 H47 . . . 119.00 no
C24 B C36 . . . 112.32(19) no
C24 B C42 . . . 109.78(18) no
C30 B C42 . . . 109.23(18) no
C36 B C42 . . . 107.80(19) no
C30 B C36 . . . 108.76(19) no
C24 B C30 . . . 108.91(19) no

loop_
_geom_bond_atom_site_label_1
_geom_bond_atom_site_label_2
_geom_bond_site_symmetry_1
_geom_bond_site_symmetry_2
_geom_bond_distance
_geom_bond_publ_flag
Ru C1 . . 2.164(3) no
Ru C2 . . 2.180(2) no
Ru C3 . . 2.191(3) no
Ru C4 . . 2.185(3) no
Ru C5 . . 2.178(3) no
Ru C11 . . 2.230(3) no
Ru C12 . . 2.224(3) no
Ru C13 . . 2.224(3) no
Ru C14 . . 2.204(3) no
Ru C15 . . 2.203(3) no
Ru C16 . . 2.210(3) no
O1 C17 . . 1.207(3) no
C1 C2 . . 1.438(4) no
C1 C5 . . 1.423(5) no
C1 C6 . . 1.498(5) no
C2 C3 . . 1.425(4) no
C2 C7 . . 1.497(5) no
C3 C4 . . 1.420(4) no
C3 C8 . . 1.497(4) no
C4 C5 . . 1.428(4) no
C4 C9 . . 1.502(4) no
C5 C10 . . 1.511(5) no
C11 C12 . . 1.433(4) no
C11 C16 . . 1.417(3) no
C11 C17 . . 1.512(4) no
C12 C13 . . 1.401(5) no
C13 C14 . . 1.404(5) no
C14 C15 . . 1.415(5) no
C15 C16 . . 1.428(4) no
C17 C18 . . 1.496(5) no
C18 C19 . . 1.388(5) no
C18 C23 . . 1.386(5) no
C19 C20 . . 1.380(5) no
C20 C21 . . 1.377(6) no
C21 C22 . . 1.350(7) no
C22 C23 . . 1.381(6) no
C6 H6A . . 0.9700 no
C6 H6B . . 0.9500 no
C6 H6C . . 0.9600 no
C7 H7A . . 0.9500 no
C7 H7B . . 0.9600 no
C7 H7C . . 0.9700 no
C8 H8A . . 0.9500 no
C8 H8B . . 0.9700 no
C8 H8C . . 0.9600 no
C9 H9A . . 0.9600 no
C9 H9B . . 0.9600 no
C9 H9C . . 0.9500 no
C10 H10A . . 0.9500 no
C10 H10B . . 0.9700 no
C10 H10C . . 0.9500 no
C12 H12 . . 0.9600 no
C13 H13 . . 0.9600 no
C14 H14 . . 0.9700 no
C15 H15 . . 0.9600 no
C16 H16 . . 0.9600 no
C19 H19 . . 0.9500 no
C20 H20 . . 0.9500 no
C21 H21 . . 0.9500 no
C22 H22 . . 0.9700 no
C23 H23 . . 0.9500 no
C24 C25 . . 1.411(3) no
C24 C29 . . 1.404(4) no
C24 B . . 1.656(3) no
C25 C26 . . 1.396(4) no
C26 C27 . . 1.373(4) no
C27 C28 . . 1.369(4) no
C28 C29 . . 1.387(4) no
C30 C31 . . 1.386(3) no
C30 C35 . . 1.401(4) no
C30 B . . 1.650(3) no
C31 C32 . . 1.385(5) no
C32 C33 . . 1.370(5) no
C33 C34 . . 1.366(5) no
C34 C35 . . 1.394(4) no
C36 C37 . . 1.393(4) no
C36 C41 . . 1.406(4) no
C36 B . . 1.651(4) no
C37 C38 . . 1.401(4) no
C38 C39 . . 1.368(5) no
C39 C40 . . 1.370(5) no
C40 C41 . . 1.381(4) no
C42 C43 . . 1.403(4) no
C42 C47 . . 1.399(4) no
C42 B . . 1.662(4) no
C43 C44 . . 1.396(4) no
C44 C45 . . 1.377(4) no
C45 C46 . . 1.372(4) no
C46 C47 . . 1.393(4) no
C25 H25 . . 0.9400 no
C26 H26 . . 0.9600 no
C27 H27 . . 0.9500 no
C28 H28 . . 0.9500 no
C29 H29 . . 0.9500 no
C31 H31 . . 0.9600 no
C32 H32 . . 0.9500 no
C33 H33 . . 0.9500 no
C34 H34 . . 0.9500 no
C35 H35 . . 0.9500 no
C37 H37 . . 0.9500 no
C38 H38 . . 0.9400 no
C39 H39 . . 0.9500 no
C40 H40 . . 0.9500 no
C41 H41 . . 0.9500 no
C43 H43 . . 0.9500 no
C44 H44 . . 0.9400 no
C45 H45 . . 0.9500 no
C46 H46 . . 0.9400 no
C47 H47 . . 0.9500 no

loop_
_geom_contact_atom_site_label_1
_geom_contact_atom_site_label_2
_geom_contact_distance
_geom_contact_site_symmetry_1
_geom_contact_site_symmetry_2
_geom_contact_publ_flag
O1 H6B 2.7600 . . no
O1 H12 2.5600 . . no
O1 H23 2.5700 . . no
C1 C3 2.319(4) . . no
C1 C4 2.303(4) . . no
C1 C7 2.617(6) . . no
C1 C10 2.615(6) . . no
C1 C11 3.563(4) . . no
C2 C4 2.297(3) . . no
C2 C5 2.311(4) . . no
C2 C6 2.623(5) . . no
C2 C8 2.616(5) . . no
C2 C12 3.571(4) . . no
C3 C1 2.319(4) . . no
C3 C5 2.315(4) . . no
C3 C7 2.601(4) . . no
C3 C9 2.586(4) . . no
C3 C13 3.543(4) . . no
C4 C1 2.303(4) . . no
C4 C2 2.297(3) . . no
C4 C8 2.591(5) . . no
C4 C10 2.621(5) . . no
C4 C14 3.519(4) . . no
C4 C15 3.592(4) . . no
C5 C2 2.311(4) . . no
C5 C3 2.315(4) . . no
C5 C6 2.599(6) . . no
C5 C9 2.619(5) . . no
C5 C15 3.545(4) . . no
C5 C16 3.556(4) . . no
C7 C45 3.495(5) . 1_655 no
C8 C37 3.467(5) . 2_645 no
C10 C28 3.563(5) . . no
C11 C15 2.463(3) . . no
C11 C13 2.460(4) . . no
C11 C1 3.563(4) . . no
C11 C14 2.828(4) . . no
C12 C17 2.516(4) . . no
C12 C14 2.428(5) . . no
C12 C15 2.831(4) . . no
C12 C16 2.459(4) . . no
C12 C2 3.571(4) . . no
C13 C15 2.454(4) . . no
C13 C3 3.543(4) . . no
C13 C16 2.838(4) . . no
C13 C27 3.504(4) . 2_645 no
C13 C11 2.460(4) . . no
C14 C11 2.828(4) . . no
C14 C12 2.428(5) . . no
C14 C4 3.519(4) . . no
C14 C16 2.454(4) . . no
C15 C4 3.592(4) . . no
C15 C11 2.463(3) . . no
C15 C5 3.545(4) . . no
C15 C13 2.454(4) . . no
C15 C12 2.831(4) . . no
C16 C17 2.575(3) . . no
C16 C19 3.121(4) . . no
C16 C12 2.459(4) . . no
C16 C13 2.838(4) . . no
C16 C5 3.556(4) . . no
C16 C14 2.454(4) . . no
C19 C16 3.121(4) . . no
C25 C41 3.229(4) . . no
C27 C13 3.504(4) . 2_655 no
C28 C10 3.563(5) . . no
C29 C35 3.204(4) . . no
C29 C43 3.352(4) . . no
C31 C37 3.562(4) . . no
C35 C29 3.204(4) . . no
C35 C37 3.502(4) . . no
C37 C35 3.502(4) . . no
C37 C8 3.467(5) . 2_655 no
C37 C31 3.562(4) . . no
C41 C47 3.200(4) . . no
C41 C25 3.229(4) . . no
C43 C29 3.352(4) . . no
C45 C7 3.495(5) . 1_455 no
C47 C41 3.200(4) . . no
C5 H6C 3.0800 . 3_755 no
C6 H7B 2.9700 . . no
C6 H10A 3.0300 . . no
C7 H6C 3.0300 . . no
C7 H8A 3.0500 . . no
C8 H9C 2.8400 . . no
C8 H7C 2.8500 . . no
C9 H8B 2.7100 . . no
C9 H10B 2.8200 . . no
C9 H29 3.0800 . 3_655 no
C10 H9B 2.8900 . . no
C10 H6C 3.0700 . 3_755 no
C10 H6A 2.7900 . . no
C11 H19 2.7500 . . no
C11 H16 2.0700 . . no
C11 H12 2.0800 . . no
C12 H13 2.0600 . . no
C13 H12 2.0600 . . no
C13 H14 2.0500 . . no
C14 H39 2.9300 . 3_656 no
C14 H13 2.0600 . . no
C14 H15 2.0800 . . no
C15 H16 2.0800 . . no
C15 H14 2.0800 . . no
C15 H39 2.9700 . 3_656 no
C16 H19 2.6600 . . no
C16 H15 2.0800 . . no
C17 H6B 2.7500 . . no
C18 H16 2.8500 . . no
C19 H16 2.6900 . . no
C21 H12 3.0300 . 3_756 no
C24 H35 2.7300 . . no
C24 H43 2.8500 . . no
C25 H8C 2.9400 . 2_655 no
C25 H13 3.0100 . 2_655 no
C25 H41 2.9000 . . no
C25 H16 2.9900 . . no
C26 H13 2.8400 . 2_655 no
C27 H13 2.7500 . 2_655 no
C28 H13 2.8200 . 2_655 no
C29 H13 3.0000 . 2_655 no
C29 H35 2.8400 . . no
C29 H43 2.6800 . . no
C30 H29 2.7700 . . no
C30 H37 2.5500 . . no
C31 H37 2.9900 . . no
C31 H23 3.0700 . 1_455 no
C34 H7A 3.0300 . 2_655 no
C35 H37 2.9100 . . no
C35 H29 2.9000 . . no
C36 H47 2.5700 . . no
C36 H25 2.7500 . . no
C37 H8A 2.7800 . 2_655 no
C38 H8A 2.8000 . 2_655 no
C41 H25 2.5400 . . no
C41 H47 2.7200 . . no
C42 H41 3.0100 . . no
C42 H31 2.6600 . . no
C42 H15 2.9400 . . no
C43 H15 2.9500 . . no
C44 H10B 2.9300 . 3_655 no
C44 H15 2.9900 . . no
C45 H15 2.9800 . . no
C45 H7B 2.8300 . 1_455 no
C46 H15 2.9400 . . no
C47 H15 2.9200 . . no
C47 H41 3.0800 . . no
C47 H31 2.9600 . . no
H6A H10A 2.4200 . . no
H6A C10 2.7900 . . no
H6B C17 2.7500 . . no
H6B O1 2.7600 . . no
H6C H10A 2.5600 . 3_755 no
H6C C10 3.0700 . 3_755 no
H6C C7 3.0300 . . no
H6C H7B 2.5200 . . no
H6C C5 3.0800 . 3_755 no
H7A C34 3.0300 . 2_645 no
H7B C6 2.9700 . . no
H7B C45 2.8300 . 1_655 no
H7B H6C 2.5200 . . no
H7C C8 2.8500 . . no
H7C H8A 2.4500 . . no
H8A C37 2.7800 . 2_645 no
H8A H7C 2.4500 . . no
H8A C7 3.0500 . . no
H8A C38 2.8000 . 2_645 no
H8B H9C 2.1900 . . no
H8B C9 2.7100 . . no
H8C C25 2.9400 . 2_645 no
H9B H10B 2.2500 . . no
H9B C10 2.8900 . . no
H9C C8 2.8400 . . no
H9C H8B 2.1900 . . no
H10A C6 3.0300 . . no
H10A H6A 2.4200 . . no
H10A H6C 2.5600 . 3_755 no
H10B C44 2.9300 . 3_655 no
H10B H44 2.6000 . 3_655 no
H10B H9B 2.2500 . . no
H10B C9 2.8200 . . no
H12 H35 2.6000 . 2_645 no
H12 C21 3.0300 . 3_756 no
H12 O1 2.5600 . . no
H13 C27 2.7500 . 2_645 no
H13 C28 2.8200 . 2_645 no
H13 C25 3.0100 . 2_645 no
H13 C26 2.8400 . 2_645 no
H13 C29 3.0000 . 2_645 no
H15 C46 2.9400 . . no
H15 C43 2.9500 . . no
H15 C47 2.9200 . . no
H15 C42 2.9400 . . no
H15 C44 2.9900 . . no
H15 C45 2.9800 . . no
H16 C25 2.9900 . . no
H16 C19 2.6900 . . no
H16 C18 2.8500 . . no
H16 H19 2.3800 . . no
H16 H41 2.6000 . . no
H19 C11 2.7500 . . no
H19 C16 2.6600 . . no
H19 H16 2.3800 . . no
H23 O1 2.5700 . . no
H23 C31 3.0700 . 1_655 no
H25 C36 2.7500 . . no
H25 C41 2.5400 . . no
H25 H41 2.2300 . . no
H29 C30 2.7700 . . no
H29 C35 2.9000 . . no
H29 H43 2.4100 . . no
H29 C9 3.0800 . 3_655 no
H31 C42 2.6600 . . no
H31 C47 2.9600 . . no
H34 H46 2.4600 . 2_555 no
H35 C24 2.7300 . . no
H35 C29 2.8400 . . no
H35 H12 2.6000 . 2_655 no
H37 C30 2.5500 . . no
H37 C31 2.9900 . . no
H37 C35 2.9100 . . no
H39 C14 2.9300 . 3_656 no
H39 C15 2.9700 . 3_656 no
H41 C25 2.9000 . . no
H41 C42 3.0100 . . no
H41 C47 3.0800 . . no
H41 H16 2.6000 . . no
H41 H25 2.2300 . . no
H43 C24 2.8500 . . no
H43 C29 2.6800 . . no
H43 H29 2.4100 . . no
H44 H10B 2.6000 . 3_655 no
H46 H34 2.4600 . 2_545 no
H47 C36 2.5700 . . no
H47 C41 2.7200 . . no

loop_
_geom_torsion_atom_site_label_1
_geom_torsion_atom_site_label_2
_geom_torsion_atom_site_label_3
_geom_torsion_atom_site_label_4
_geom_torsion_site_symmetry_1
_geom_torsion_site_symmetry_2
_geom_torsion_site_symmetry_3
_geom_torsion_site_symmetry_4
_geom_torsion
_geom_torsion_publ_flag
C2 Ru C1 C5 . . . . 116.9(2) no
C2 Ru C1 C6 . . . . -122.0(4) no
C3 Ru C1 C2 . . . . -37.10(15) no
C3 Ru C1 C5 . . . . 79.84(17) no
C3 Ru C1 C6 . . . . -159.1(3) no
C4 Ru C1 C2 . . . . -79.37(17) no
C4 Ru C1 C5 . . . . 37.57(16) no
C4 Ru C1 C6 . . . . 158.6(3) no
C5 Ru C1 C2 . . . . -116.9(2) no
C5 Ru C1 C6 . . . . 121.0(4) no
C11 Ru C1 C2 . . . . 111.87(16) no
C11 Ru C1 C5 . . . . -131.20(16) no
C11 Ru C1 C6 . . . . -10.2(3) no
C12 Ru C1 C2 . . . . 74.06(19) no
C12 Ru C1 C5 . . . . -169.01(16) no
C12 Ru C1 C6 . . . . -48.0(3) no
C13 Ru C1 C2 . . . . 36.9(3) no
C13 Ru C1 C5 . . . . 153.8(2) no
C13 Ru C1 C6 . . . . -85.1(4) no
C15 Ru C1 C2 . . . . -171.89(15) no
C15 Ru C1 C5 . . . . -55.0(2) no
C15 Ru C1 C6 . . . . 66.1(3) no
C16 Ru C1 C2 . . . . 151.44(15) no
C16 Ru C1 C5 . . . . -91.63(17) no
C16 Ru C1 C6 . . . . 29.4(3) no
C1 Ru C2 C3 . . . . -118.1(2) no
C1 Ru C2 C7 . . . . 120.7(4) no
C3 Ru C2 C1 . . . . 118.1(2) no
C3 Ru C2 C7 . . . . -121.2(4) no
C4 Ru C2 C1 . . . . 80.68(18) no
C4 Ru C2 C3 . . . . -37.45(16) no
C4 Ru C2 C7 . . . . -158.6(4) no
C5 Ru C2 C1 . . . . 37.88(17) no
C5 Ru C2 C3 . . . . -80.26(17) no
C5 Ru C2 C7 . . . . 158.6(4) no
C11 Ru C2 C1 . . . . -84.87(18) no
C11 Ru C2 C3 . . . . 156.99(15) no
C11 Ru C2 C7 . . . . 35.8(4) no
C12 Ru C2 C1 . . . . -124.55(17) no
C12 Ru C2 C3 . . . . 117.32(16) no
C12 Ru C2 C7 . . . . -3.9(4) no
C13 Ru C2 C1 . . . . -163.01(17) no
C13 Ru C2 C3 . . . . 78.85(18) no
C13 Ru C2 C7 . . . . -42.3(4) no
C14 Ru C2 C1 . . . . 160.5(2) no
C14 Ru C2 C3 . . . . 42.4(3) no
C14 Ru C2 C7 . . . . -78.8(4) no
C16 Ru C2 C1 . . . . -48.0(2) no
C16 Ru C2 C3 . . . . -166.14(16) no
C16 Ru C2 C7 . . . . 72.7(4) no
C1 Ru C3 C2 . . . . 37.69(17) no
C1 Ru C3 C4 . . . . -79.89(18) no
C1 Ru C3 C8 . . . . 159.9(3) no
C2 Ru C3 C4 . . . . -117.6(2) no
C2 Ru C3 C8 . . . . 122.2(3) no
C4 Ru C3 C2 . . . . 117.6(2) no
C4 Ru C3 C8 . . . . -120.2(3) no
C5 Ru C3 C2 . . . . 80.38(18) no
C5 Ru C3 C4 . . . . -37.19(17) no
C5 Ru C3 C8 . . . . -157.4(3) no
C11 Ru C3 C2 . . . . -44.4(3) no
C11 Ru C3 C4 . . . . -161.97(19) no
C11 Ru C3 C8 . . . . 77.8(3) no
C12 Ru C3 C2 . . . . -80.00(19) no
C12 Ru C3 C4 . . . . 162.43(16) no
C12 Ru C3 C8 . . . . 42.2(3) no
C13 Ru C3 C2 . . . . -117.23(17) no
C13 Ru C3 C4 . . . . 125.19(17) no
C13 Ru C3 C8 . . . . 5.0(3) no
C14 Ru C3 C2 . . . . -156.01(17) no
C14 Ru C3 C4 . . . . 86.42(18) no
C14 Ru C3 C8 . . . . -33.8(3) no
C15 Ru C3 C2 . . . . 168.32(17) no
C15 Ru C3 C4 . . . . 50.7(2) no
C15 Ru C3 C8 . . . . -69.5(3) no
C1 Ru C4 C3 . . . . 80.98(17) no
C1 Ru C4 C5 . . . . -37.60(18) no
C1 Ru C4 C9 . . . . -159.5(3) no
C2 Ru C4 C3 . . . . 37.64(15) no
C2 Ru C4 C5 . . . . -80.94(19) no
C2 Ru C4 C9 . . . . 157.2(3) no
C3 Ru C4 C5 . . . . -118.6(2) no
C3 Ru C4 C9 . . . . 119.6(3) no
C5 Ru C4 C3 . . . . 118.6(2) no
C5 Ru C4 C9 . . . . -121.9(3) no
C12 Ru C4 C3 . . . . -38.3(3) no
C12 Ru C4 C5 . . . . -156.9(3) no
C12 Ru C4 C9 . . . . 81.3(4) no
C13 Ru C4 C3 . . . . -71.68(19) no
C13 Ru C4 C5 . . . . 169.74(19) no
C13 Ru C4 C9 . . . . 47.9(3) no
C14 Ru C4 C3 . . . . -107.89(16) no
C14 Ru C4 C5 . . . . 133.53(19) no
C14 Ru C4 C9 . . . . 11.7(3) no
C15 Ru C4 C3 . . . . -147.27(16) no
C15 Ru C4 C5 . . . . 94.15(19) no
C15 Ru C4 C9 . . . . -27.7(3) no
C16 Ru C4 C3 . . . . 177.58(14) no
C16 Ru C4 C5 . . . . 59.0(2) no
C16 Ru C4 C9 . . . . -62.9(3) no
C1 Ru C5 C4 . . . . 117.7(2) no
C1 Ru C5 C10 . . . . -120.8(4) no
C2 Ru C5 C1 . . . . -38.29(17) no
C2 Ru C5 C4 . . . . 79.40(17) no
C2 Ru C5 C10 . . . . -159.1(3) no
C3 Ru C5 C1 . . . . -80.83(18) no
C3 Ru C5 C4 . . . . 36.86(15) no
C3 Ru C5 C10 . . . . 158.4(3) no
C4 Ru C5 C1 . . . . -117.7(2) no
C4 Ru C5 C10 . . . . 121.5(4) no
C11 Ru C5 C1 . . . . 67.5(2) no
C11 Ru C5 C4 . . . . -174.81(14) no
C11 Ru C5 C10 . . . . -53.3(3) no
C14 Ru C5 C1 . . . . 178.51(17) no
C14 Ru C5 C4 . . . . -63.8(2) no
C14 Ru C5 C10 . . . . 57.7(3) no
C15 Ru C5 C1 . . . . 142.81(17) no
C15 Ru C5 C4 . . . . -99.51(17) no
C15 Ru C5 C10 . . . . 22.0(3) no
C16 Ru C5 C1 . . . . 103.00(17) no
C16 Ru C5 C4 . . . . -139.32(15) no
C16 Ru C5 C10 . . . . -17.8(3) no
C1 Ru C11 C12 . . . . -125.09(19) no
C1 Ru C11 C16 . . . . 102.81(17) no
C1 Ru C11 C17 . . . . -14.6(3) no
C2 Ru C11 C12 . . . . -84.1(2) no
C2 Ru C11 C16 . . . . 143.79(16) no
C2 Ru C11 C17 . . . . 26.4(3) no
C3 Ru C11 C12 . . . . -54.9(3) no
C3 Ru C11 C16 . . . . 172.98(18) no
C3 Ru C11 C17 . . . . 55.6(3) no
C5 Ru C11 C12 . . . . -162.16(19) no
C5 Ru C11 C16 . . . . 65.7(2) no
C5 Ru C11 C17 . . . . -51.6(3) no
C12 Ru C11 C16 . . . . -132.1(2) no
C12 Ru C11 C17 . . . . 110.5(3) no
C13 Ru C11 C12 . . . . 28.62(19) no
C13 Ru C11 C16 . . . . -103.48(18) no
C13 Ru C11 C17 . . . . 139.2(3) no
C14 Ru C11 C12 . . . . 65.23(19) no
C14 Ru C11 C16 . . . . -66.88(17) no
C14 Ru C11 C17 . . . . 175.8(3) no
C15 Ru C11 C12 . . . . 102.49(19) no
C15 Ru C11 C16 . . . . -29.61(16) no
C15 Ru C11 C17 . . . . -147.0(3) no
C16 Ru C11 C12 . . . . 132.1(2) no
C16 Ru C11 C17 . . . . -117.4(3) no
C1 Ru C12 C11 . . . . 72.8(2) no
C1 Ru C12 C13 . . . . -154.75(19) no
C2 Ru C12 C11 . . . . 112.06(17) no
C2 Ru C12 C13 . . . . -115.5(2) no
C3 Ru C12 C11 . . . . 151.83(14) no
C3 Ru C12 C13 . . . . -75.7(2) no
C4 Ru C12 C11 . . . . 178.2(2) no
C4 Ru C12 C13 . . . . -49.3(4) no
C11 Ru C12 C13 . . . . 132.5(3) no
C13 Ru C12 C11 . . . . -132.5(3) no
C14 Ru C12 C11 . . . . -103.41(19) no
C14 Ru C12 C13 . . . . 29.06(19) no
C15 Ru C12 C11 . . . . -66.53(17) no
C15 Ru C12 C13 . . . . 65.9(2) no
C16 Ru C12 C11 . . . . -29.08(15) no
C16 Ru C12 C13 . . . . 103.4(2) no
C1 Ru C13 C12 . . . . 55.2(3) no
C1 Ru C13 C14 . . . . -172.6(2) no
C2 Ru C13 C12 . . . . 80.8(2) no
C2 Ru C13 C14 . . . . -147.00(18) no
C3 Ru C13 C12 . . . . 119.96(18) no
C3 Ru C13 C14 . . . . -107.83(18) no
C4 Ru C13 C12 . . . . 157.45(17) no
C4 Ru C13 C14 . . . . -70.4(2) no
C11 Ru C13 C12 . . . . -29.21(18) no
C11 Ru C13 C14 . . . . 103.0(2) no
C12 Ru C13 C14 . . . . 132.2(3) no
C14 Ru C13 C12 . . . . -132.2(3) no
C15 Ru C13 C12 . . . . -103.3(2) no
C15 Ru C13 C14 . . . . 28.89(18) no
C16 Ru C13 C12 . . . . -65.92(19) no
C16 Ru C13 C14 . . . . 66.28(18) no
C2 Ru C14 C13 . . . . 59.1(3) no
C2 Ru C14 C15 . . . . -168.04(17) no
C3 Ru C14 C13 . . . . 86.14(19) no
C3 Ru C14 C15 . . . . -140.99(16) no
C4 Ru C14 C13 . . . . 125.88(18) no
C4 Ru C14 C15 . . . . -101.24(18) no
C5 Ru C14 C13 . . . . 161.28(17) no
C5 Ru C14 C15 . . . . -65.9(2) no
C11 Ru C14 C13 . . . . -65.99(18) no
C11 Ru C14 C15 . . . . 66.89(17) no
C12 Ru C14 C13 . . . . -28.89(18) no
C12 Ru C14 C15 . . . . 103.99(19) no
C13 Ru C14 C15 . . . . 132.9(3) no
C15 Ru C14 C13 . . . . -132.9(3) no
C16 Ru C14 C13 . . . . -102.99(19) no
C16 Ru C14 C15 . . . . 29.89(16) no
C1 Ru C15 C14 . . . . 164.21(18) no
C1 Ru C15 C16 . . . . -64.6(2) no
C3 Ru C15 C14 . . . . 61.2(2) no
C3 Ru C15 C16 . . . . -167.59(16) no
C4 Ru C15 C14 . . . . 91.54(19) no
C4 Ru C15 C16 . . . . -137.22(16) no
C5 Ru C15 C14 . . . . 132.00(18) no
C5 Ru C15 C16 . . . . -96.77(17) no
C11 Ru C15 C14 . . . . -102.02(19) no
C11 Ru C15 C16 . . . . 29.21(15) no
C12 Ru C15 C14 . . . . -64.81(18) no
C12 Ru C15 C16 . . . . 66.42(17) no
C13 Ru C15 C14 . . . . -28.52(18) no
C13 Ru C15 C16 . . . . 102.71(18) no
C14 Ru C15 C16 . . . . 131.2(2) no
C16 Ru C15 C14 . . . . -131.2(2) no
C1 Ru C16 C11 . . . . -91.43(17) no
C1 Ru C16 C15 . . . . 136.77(17) no
C2 Ru C16 C11 . . . . -61.3(2) no
C2 Ru C16 C15 . . . . 166.88(18) no
C4 Ru C16 C11 . . . . -166.04(16) no
C4 Ru C16 C15 . . . . 62.2(2) no
C5 Ru C16 C11 . . . . -132.10(17) no
C5 Ru C16 C15 . . . . 96.10(18) no
C11 Ru C16 C15 . . . . -131.8(2) no
C12 Ru C16 C11 . . . . 29.32(16) no
C12 Ru C16 C15 . . . . -102.49(19) no
C13 Ru C16 C11 . . . . 65.58(17) no
C13 Ru C16 C15 . . . . -66.22(18) no
C14 Ru C16 C11 . . . . 102.14(18) no
C14 Ru C16 C15 . . . . -29.67(17) no
C15 Ru C16 C11 . . . . 131.8(2) no
Ru C1 C2 C3 . . . . 61.58(18) no
Ru C1 C2 C7 . . . . -121.4(3) no
C5 C1 C2 Ru . . . . -62.5(2) no
C5 C1 C2 C3 . . . . -0.9(3) no
C5 C1 C2 C7 . . . . 176.1(3) no
C6 C1 C2 Ru . . . . 119.4(3) no
C6 C1 C2 C3 . . . . -179.0(3) no
C6 C1 C2 C7 . . . . -2.1(5) no
Ru C1 C5 C4 . . . . -61.64(19) no
Ru C1 C5 C10 . . . . 120.1(3) no
C2 C1 C5 Ru . . . . 62.42(19) no
C2 C1 C5 C4 . . . . 0.8(3) no
C2 C1 C5 C10 . . . . -177.5(3) no
C6 C1 C5 Ru . . . . -119.5(3) no
C6 C1 C5 C4 . . . . 178.9(3) no
C6 C1 C5 C10 . . . . 0.7(5) no
Ru C2 C3 C4 . . . . 61.46(18) no
Ru C2 C3 C8 . . . . -120.9(3) no
C1 C2 C3 Ru . . . . -60.73(18) no
C1 C2 C3 C4 . . . . 0.7(3) no
C1 C2 C3 C8 . . . . 178.3(3) no
C7 C2 C3 Ru . . . . 122.3(3) no
C7 C2 C3 C4 . . . . -176.3(3) no
C7 C2 C3 C8 . . . . 1.3(5) no
Ru C3 C4 C5 . . . . 61.03(19) no
Ru C3 C4 C9 . . . . -121.7(3) no
C2 C3 C4 Ru . . . . -61.28(18) no
C2 C3 C4 C5 . . . . -0.3(3) no
C2 C3 C4 C9 . . . . 177.0(3) no
C8 C3 C4 Ru . . . . 121.1(3) no
C8 C3 C4 C5 . . . . -177.9(3) no
C8 C3 C4 C9 . . . . -0.7(5) no
Ru C4 C5 C1 . . . . 61.11(19) no
Ru C4 C5 C10 . . . . -120.7(3) no
C3 C4 C5 Ru . . . . -61.45(19) no
C3 C4 C5 C1 . . . . -0.3(3) no
C3 C4 C5 C10 . . . . 177.9(3) no
C9 C4 C5 Ru . . . . 121.4(3) no
C9 C4 C5 C1 . . . . -177.5(3) no
C9 C4 C5 C10 . . . . 0.7(5) no
Ru C11 C12 C13 . . . . -54.4(2) no
C16 C11 C12 Ru . . . . 53.4(2) no
C16 C11 C12 C13 . . . . -0.9(4) no
C17 C11 C12 Ru . . . . -121.9(2) no
C17 C11 C12 C13 . . . . -176.3(3) no
Ru C11 C16 C15 . . . . 54.4(2) no
C12 C11 C16 Ru . . . . -53.6(2) no
C12 C11 C16 C15 . . . . 0.8(4) no
C17 C11 C16 Ru . . . . 121.5(2) no
C17 C11 C16 C15 . . . . 175.8(2) no
Ru C11 C17 O1 . . . . -58.8(4) no
Ru C11 C17 C18 . . . . 122.0(2) no
C12 C11 C17 O1 . . . . 27.0(4) no
C12 C11 C17 C18 . . . . -152.2(3) no
C16 C11 C17 O1 . . . . -148.1(3) no
C16 C11 C17 C18 . . . . 32.6(4) no
Ru C12 C13 C14 . . . . -53.8(3) no
C11 C12 C13 Ru . . . . 54.3(2) no
C11 C12 C13 C14 . . . . 0.5(4) no
Ru C13 C14 C15 . . . . -54.1(3) no
C12 C13 C14 Ru . . . . 54.2(3) no
C12 C13 C14 C15 . . . . 0.1(5) no
Ru C14 C15 C16 . . . . -54.8(2) no
C13 C14 C15 Ru . . . . 54.6(3) no
C13 C14 C15 C16 . . . . -0.3(4) no
Ru C15 C16 C11 . . . . -55.0(2) no
C14 C15 C16 Ru . . . . 54.8(2) no
C14 C15 C16 C11 . . . . -0.2(4) no
O1 C17 C18 C19 . . . . -153.1(3) no
O1 C17 C18 C23 . . . . 24.9(5) no
C11 C17 C18 C19 . . . . 26.2(4) no
C11 C17 C18 C23 . . . . -155.9(3) no
C17 C18 C19 C20 . . . . 178.9(3) no
C23 C18 C19 C20 . . . . 0.9(5) no
C17 C18 C23 C22 . . . . -178.7(4) no
C19 C18 C23 C22 . . . . -0.6(6) no
C18 C19 C20 C21 . . . . -0.8(5) no
C19 C20 C21 C22 . . . . 0.3(6) no
C20 C21 C22 C23 . . . . 0.1(8) no
C21 C22 C23 C18 . . . . 0.1(8) no
C29 C24 C25 C26 . . . . -2.0(4) no
B C24 C25 C26 . . . . 176.9(2) no
C25 C24 C29 C28 . . . . 1.5(4) no
B C24 C29 C28 . . . . -177.4(2) no
C25 C24 B C30 . . . . 139.7(2) no
C25 C24 B C36 . . . . 19.2(3) no
C25 C24 B C42 . . . . -100.7(3) no
C29 C24 B C30 . . . . -41.5(3) no
C29 C24 B C36 . . . . -162.0(2) no
C29 C24 B C42 . . . . 78.1(3) no
C24 C25 C26 C27 . . . . 1.3(4) no
C25 C26 C27 C28 . . . . 0.0(4) no
C26 C27 C28 C29 . . . . -0.5(4) no
C27 C28 C29 C24 . . . . -0.3(4) no
C35 C30 C31 C32 . . . . -0.8(4) no
B C30 C31 C32 . . . . 173.7(3) no
C31 C30 C35 C34 . . . . 0.7(4) no
B C30 C35 C34 . . . . -173.9(3) no
C31 C30 B C24 . . . . 148.1(2) no
C31 C30 B C36 . . . . -89.2(3) no
C31 C30 B C42 . . . . 28.3(3) no
C35 C30 B C24 . . . . -37.8(3) no
C35 C30 B C36 . . . . 84.9(3) no
C35 C30 B C42 . . . . -157.7(2) no
C30 C31 C32 C33 . . . . 0.8(6) no
C31 C32 C33 C34 . . . . -0.5(6) no
C32 C33 C34 C35 . . . . 0.4(5) no
C33 C34 C35 C30 . . . . -0.5(5) no
C41 C36 C37 C38 . . . . 0.8(4) no
B C36 C37 C38 . . . . 176.4(3) no
C37 C36 C41 C40 . . . . -1.9(4) no
B C36 C41 C40 . . . . -177.6(3) no
C37 C36 B C24 . . . . 121.1(2) no
C37 C36 B C30 . . . . 0.4(3) no
C37 C36 B C42 . . . . -117.9(2) no
C41 C36 B C24 . . . . -63.6(3) no
C41 C36 B C30 . . . . 175.8(2) no
C41 C36 B C42 . . . . 57.4(3) no
C36 C37 C38 C39 . . . . 1.1(5) no
C37 C38 C39 C40 . . . . -1.9(6) no
C38 C39 C40 C41 . . . . 0.9(5) no
C39 C40 C41 C36 . . . . 1.2(5) no
C47 C42 C43 C44 . . . . -1.6(3) no
B C42 C43 C44 . . . . -178.5(2) no
C43 C42 C47 C46 . . . . 2.4(4) no
B C42 C47 C46 . . . . 179.3(2) no
C43 C42 B C24 . . . . -41.0(3) no
C43 C42 B C30 . . . . 78.3(3) no
C43 C42 B C36 . . . . -163.7(2) no
C47 C42 B C24 . . . . 142.3(2) no
C47 C42 B C30 . . . . -98.4(3) no
C47 C42 B C36 . . . . 19.6(3) no
C42 C43 C44 C45 . . . . -0.4(4) no
C43 C44 C45 C46 . . . . 1.7(4) no
C44 C45 C46 C47 . . . . -1.0(5) no
C45 C46 C47 C42 . . . . -1.2(5) no
